data_7133204
loop_
_publ_author_name
'Hu, Lei'
'Chakraborty, Sayandip'
'Tumanov, Nikolay'
'Wouters, Johan'
'Robiette, Rapha&#xeb;l'
'Berionni, Guillaume'

_publ_section_title
;
 Regulating iminophosphorane P&#xe001;N bond reactivity through geometric
 constraints with cage-shaped triarylphosphines.
;
_journal_issue 55
_journal_name_full 'Chemical communications (Cambridge, England)'
_journal_page_first 7073
_journal_page_last 7076
_journal_paper_doi 10.1039/d4cc01868k
_journal_volume 60
_journal_year 2024
_chemical_formula_moiety 'C24 H22 N O P'
_chemical_formula_sum 'C24 H22 N O P'
_chemical_formula_weight 371.39
_chemical_name_common N-(10H-5\l^5^-5,10-[1,2]benzenoacridophosphin-5-ylidene)pivalamide
_chemical_name_systematic N-(10H-5\l^5^-5,10-[1,2]benzenoacridophosphin-5-ylidene)pivalamide
_space_group_crystal_system orthorhombic
_space_group_IT_number 33
_space_group_name_Hall 'P 2c -2n'
_space_group_name_H-M_alt 'P n a 21'
_atom_sites_solution_hydrogens geom
_atom_sites_solution_primary dual
_atom_sites_solution_secondary dual
_audit_creation_method SHELXL-2018/3
_audit_update_record
;
2024-04-10 deposited with the CCDC.	2024-04-28 downloaded from the CCDC.
;
_cell_angle_alpha 90
_cell_angle_beta 90
_cell_angle_gamma 90
_cell_formula_units_Z 4
_cell_length_a 17.31590(19)
_cell_length_b 9.40206(10)
_cell_length_c 12.48870(13)
_cell_measurement_reflns_used 6185
_cell_measurement_temperature 295(2)
_cell_measurement_theta_max 67.0330
_cell_measurement_theta_min 5.3210
_cell_volume 2033.22(4)
_computing_cell_refinement 'CrysAlisPro 1.171.40.53 (Rigaku OD, 2019)'
_computing_data_collection 'CrysAlisPro 1.171.40.53 (Rigaku OD, 2019)'
_computing_data_reduction 'CrysAlisPro 1.171.40.53 (Rigaku OD, 2019)'
_computing_molecular_graphics 'Mercury 4.0 (Macrae et al, 2020)'
_computing_publication_material 'enCIFer (Allen et al, 2004)'
_computing_structure_refinement 'SHELXL-2018/3 (Sheldrick, 2018)'
_computing_structure_solution 'SHELXT (Sheldrick, 2015)'
_diffrn_ambient_temperature 295(2)
_diffrn_detector_area_resol_mean 5.1856
_diffrn_measured_fraction_theta_full 0.995
_diffrn_measured_fraction_theta_max 0.994
_diffrn_measurement_device_type
;
Oxford Diffraction Xcalibur, Ruby, Gemini Ultra
;
_diffrn_measurement_method '\w scans'
_diffrn_radiation_monochromator 'multilayer mirror'
_diffrn_radiation_type CuK\a
_diffrn_radiation_wavelength 1.54184
_diffrn_reflns_av_R_equivalents 0.0217
_diffrn_reflns_av_unetI/netI 0.0194
_diffrn_reflns_Laue_measured_fraction_full 0.995
_diffrn_reflns_Laue_measured_fraction_max 0.994
_diffrn_reflns_limit_h_max 20
_diffrn_reflns_limit_h_min -20
_diffrn_reflns_limit_k_max 11
_diffrn_reflns_limit_k_min -8
_diffrn_reflns_limit_l_max 14
_diffrn_reflns_limit_l_min -14
_diffrn_reflns_number 9451
_diffrn_reflns_point_group_measured_fraction_full 0.868
_diffrn_reflns_point_group_measured_fraction_max 0.867
_diffrn_reflns_theta_full 67.062
_diffrn_reflns_theta_max 67.062
_diffrn_reflns_theta_min 5.354
_diffrn_source 'fine-focus sealed tube'
_exptl_absorpt_coefficient_mu 1.284
_exptl_absorpt_correction_T_max 0.955
_exptl_absorpt_correction_T_min 0.610
_exptl_absorpt_correction_type analytical
_exptl_absorpt_process_details
;
CrysAlisPro 1.171.40.53 (Rigaku Oxford Diffraction, 2019)
Analytical numeric absorption correction using a multifaceted crystal
model based on expressions derived by R.C. Clark & J.S. Reid.
(Clark, R. C. & Reid, J. S. (1995). Acta Cryst. A51, 887-897)
Empirical absorption correction using spherical harmonics,
 implemented in SCALE3 ABSPACK scaling algorithm.
;
_exptl_crystal_colour colourless
_exptl_crystal_density_diffrn 1.213
_exptl_crystal_description plate
_exptl_crystal_F_000 784
_exptl_crystal_size_max 0.500
_exptl_crystal_size_mid 0.240
_exptl_crystal_size_min 0.036
_refine_diff_density_max 0.260
_refine_diff_density_min -0.179
_refine_diff_density_rms 0.031
_refine_ls_abs_structure_details
;
 Refined as an inversion twin.
;
_refine_ls_abs_structure_Flack 0.32(3)
_refine_ls_extinction_method none
_refine_ls_goodness_of_fit_ref 1.057
_refine_ls_hydrogen_treatment constr
_refine_ls_matrix_type full
_refine_ls_number_parameters 248
_refine_ls_number_reflns 3147
_refine_ls_number_restraints 1
_refine_ls_restrained_S_all 1.057
_refine_ls_R_factor_all 0.0363
_refine_ls_R_factor_gt 0.0348
_refine_ls_shift/su_max 0.001
_refine_ls_shift/su_mean 0.000
_refine_ls_structure_factor_coef Fsqd
_refine_ls_weighting_details 'w=1/[\s^2^(Fo^2^)+(0.0643P)^2^+0.1719P] where P=(Fo^2^+2Fc^2^)/3'
_refine_ls_weighting_scheme calc
_refine_ls_wR_factor_gt 0.0953
_refine_ls_wR_factor_ref 0.0978
_reflns_Friedel_coverage 0.661
_reflns_Friedel_fraction_full 0.727
_reflns_Friedel_fraction_max 0.727
_reflns_number_gt 3017
_reflns_number_total 3147
_reflns_threshold_expression 'I > 2\s(I)'
_cod_data_source_file d4cc01868k2.cif
_cod_data_source_block nt0756_LHG159
_cod_depositor_comments 'Adding full bibliography for 7133202--7133219.cif.'
_cod_original_cell_volume 2033.23(4)
_cod_database_code 7133204
_shelx_shelxl_version_number 2018/3
_shelx_space_group_comment
;
The symmetry employed for this shelxl refinement is uniquely defined
by the following loop, which should always be used as a source of
symmetry information in preference to the above space-group names.
They are only intended as comments.
;
_shelx_estimated_absorpt_t_min 0.566
_shelx_estimated_absorpt_t_max 0.955

loop_
_space_group_symop_operation_xyz
'x, y, z'
'-x, -y, z+1/2'
'x+1/2, -y+1/2, z'
'-x+1/2, y+1/2, z+1/2'

loop_
_atom_site_label
_atom_site_type_symbol
_atom_site_fract_x
_atom_site_fract_y
_atom_site_fract_z
_atom_site_U_iso_or_equiv
_atom_site_adp_type
_atom_site_occupancy
_atom_site_site_symmetry_order
_atom_site_calc_flag
_atom_site_refinement_flags_posn
_atom_site_refinement_flags_adp
_atom_site_refinement_flags_occupancy
_atom_site_disorder_assembly
_atom_site_disorder_group
P1 P 0.58105(3) 0.72012(6) 0.49479(5) 0.0429(2) Uani 1 1 d . . . . .
N1 N 0.62334(12) 0.8361(2) 0.56834(18) 0.0477(5) Uani 1 1 d . . . . .
O1 O 0.57951(17) 0.7116(3) 0.7122(2) 0.0821(9) Uani 1 1 d . . . . .
C7 C 0.51257(18) 0.5348(3) 0.3482(3) 0.0592(7) Uani 1 1 d . . . . .
H7 H 0.488476 0.470048 0.296627 0.071 Uiso 1 1 calc R U . . .
C8 C 0.56865(17) 0.4546(3) 0.4202(3) 0.0561(7) Uani 1 1 d . . . . .
C14 C 0.45141(17) 0.6054(3) 0.4182(3) 0.0543(6) Uani 1 1 d . . . . .
C2 C 0.63446(18) 0.8647(4) 0.3086(3) 0.0617(8) Uani 1 1 d . . . . .
H2 H 0.658583 0.932556 0.351291 0.074 Uiso 1 1 calc R U . . .
C13 C 0.60775(15) 0.5350(3) 0.4985(3) 0.0507(5) Uani 1 1 d . . . . .
C19 C 0.47744(14) 0.7017(3) 0.4957(3) 0.0499(5) Uani 1 1 d . . . . .
C4 C 0.6026(3) 0.7720(6) 0.1350(3) 0.0958(14) Uani 1 1 d . . . . .
H4 H 0.606052 0.778475 0.060870 0.115 Uiso 1 1 calc R U . . .
C6 C 0.55685(18) 0.6510(4) 0.2907(2) 0.0573(7) Uani 1 1 d . . . . .
C21 C 0.6457(2) 0.9296(4) 0.7506(3) 0.0635(8) Uani 1 1 d . . . . .
C3 C 0.6382(2) 0.8738(5) 0.1980(3) 0.0827(11) Uani 1 1 d . . . . .
H3 H 0.664713 0.948559 0.165907 0.099 Uiso 1 1 calc R U . . .
C9 C 0.5819(2) 0.3098(4) 0.4147(4) 0.0759(10) Uani 1 1 d . . . . .
H9 H 0.556461 0.254907 0.363820 0.091 Uiso 1 1 calc R U . . .
C23 C 0.7221(2) 0.9911(4) 0.7122(4) 0.0804(10) Uani 1 1 d . . . . .
H23A H 0.716335 1.025513 0.640242 0.121 Uiso 1 1 calc R U . . .
H23B H 0.761018 0.918466 0.713891 0.121 Uiso 1 1 calc R U . . .
H23C H 0.737086 1.068147 0.758137 0.121 Uiso 1 1 calc R U . . .
C1 C 0.59432(17) 0.7534(3) 0.3545(3) 0.0513(6) Uani 1 1 d . . . . .
C15 C 0.37313(19) 0.5805(4) 0.4088(3) 0.0714(9) Uani 1 1 d . . . . .
H15 H 0.354769 0.516346 0.358171 0.086 Uiso 1 1 calc R U . . .
C20 C 0.61434(18) 0.8149(3) 0.6747(3) 0.0532(7) Uani 1 1 d . . . . .
C11 C 0.6722(3) 0.3269(4) 0.5598(4) 0.0867(12) Uani 1 1 d . . . . .
H11 H 0.707385 0.283061 0.605366 0.104 Uiso 1 1 calc R U . . .
C12 C 0.6594(2) 0.4709(3) 0.5672(3) 0.0646(8) Uani 1 1 d . . . . .
H12 H 0.685478 0.524733 0.618231 0.077 Uiso 1 1 calc R U . . .
C18 C 0.42627(18) 0.7732(3) 0.5613(3) 0.0617(8) Uani 1 1 d . . . . .
H18 H 0.443987 0.837557 0.612241 0.074 Uiso 1 1 calc R U . . .
C10 C 0.6327(3) 0.2475(4) 0.4848(5) 0.0920(13) Uani 1 1 d . . . . .
H10 H 0.640759 0.149774 0.481557 0.110 Uiso 1 1 calc R U . . .
C17 C 0.3481(2) 0.7469(5) 0.5497(4) 0.0812(11) Uani 1 1 d . . . . .
H17 H 0.312862 0.794656 0.592956 0.097 Uiso 1 1 calc R U . . .
C16 C 0.3221(2) 0.6516(5) 0.4754(4) 0.0831(11) Uani 1 1 d . . . . .
H16 H 0.269424 0.634211 0.469447 0.100 Uiso 1 1 calc R U . . .
C5 C 0.5620(3) 0.6610(5) 0.1803(3) 0.0811(10) Uani 1 1 d . . . . .
H5 H 0.538199 0.593404 0.137079 0.097 Uiso 1 1 calc R U . . .
C24 C 0.5848(3) 1.0489(7) 0.7499(6) 0.124(2) Uani 1 1 d . . . . .
H24A H 0.573079 1.074489 0.677270 0.186 Uiso 1 1 calc R U . . .
H24B H 0.604649 1.130362 0.787142 0.186 Uiso 1 1 calc R U . . .
H24C H 0.538704 1.016164 0.784776 0.186 Uiso 1 1 calc R U . . .
C22 C 0.6546(6) 0.8692(9) 0.8599(4) 0.164(4) Uani 1 1 d . . . . .
H22A H 0.665977 0.944209 0.909581 0.246 Uiso 1 1 calc R U . . .
H22B H 0.696000 0.801310 0.860077 0.246 Uiso 1 1 calc R U . . .
H22C H 0.607468 0.822895 0.880694 0.246 Uiso 1 1 calc R U . . .

loop_
_atom_site_aniso_label
_atom_site_aniso_U_11
_atom_site_aniso_U_22
_atom_site_aniso_U_33
_atom_site_aniso_U_23
_atom_site_aniso_U_13
_atom_site_aniso_U_12
P1 0.0451(3) 0.0480(3) 0.0358(3) 0.0008(3) -0.0005(3) -0.0056(2)
N1 0.0513(11) 0.0502(11) 0.0418(12) 0.0002(9) -0.0020(10) -0.0091(9)
O1 0.116(2) 0.0762(17) 0.0539(15) 0.0075(12) 0.0076(13) -0.0399(14)
C7 0.0638(17) 0.0688(18) 0.0449(14) -0.0103(13) -0.0083(13) -0.0085(13)
C8 0.0611(16) 0.0558(15) 0.0515(16) -0.0078(13) -0.0032(14) -0.0060(12)
C14 0.0542(15) 0.0607(15) 0.0480(15) 0.0027(13) -0.0053(13) -0.0100(12)
C2 0.0544(15) 0.0699(18) 0.0607(19) 0.0186(14) 0.0066(14) 0.0015(14)
C13 0.0547(13) 0.0494(13) 0.0480(13) 0.0012(13) -0.0022(14) -0.0053(10)
C19 0.0468(12) 0.0581(13) 0.0447(12) 0.0040(13) -0.0015(14) -0.0073(10)
C4 0.103(3) 0.146(4) 0.038(2) 0.021(2) 0.012(2) 0.003(3)
C6 0.0573(15) 0.077(2) 0.0378(14) -0.0032(12) -0.0010(12) 0.0005(14)
C21 0.0726(18) 0.0723(18) 0.0456(16) -0.0100(14) 0.0013(14) -0.0153(15)
C3 0.074(2) 0.106(3) 0.068(2) 0.035(2) 0.0199(19) 0.002(2)
C9 0.089(3) 0.0573(17) 0.082(2) -0.014(2) -0.004(2) -0.0081(15)
C23 0.077(2) 0.079(2) 0.085(2) -0.0150(19) -0.004(2) -0.0180(18)
C1 0.0481(15) 0.0647(15) 0.0411(16) 0.0033(13) 0.0036(12) 0.0021(12)
C15 0.0581(17) 0.091(2) 0.065(2) 0.0023(18) -0.0130(16) -0.0169(17)
C20 0.0608(17) 0.0547(15) 0.0442(15) 0.0024(12) 0.0013(13) -0.0090(12)
C11 0.090(2) 0.0612(18) 0.108(3) 0.009(2) -0.025(2) 0.0087(18)
C12 0.0668(18) 0.0569(16) 0.070(2) 0.0069(14) -0.0144(15) -0.0050(13)
C18 0.0549(16) 0.0667(19) 0.064(2) -0.0028(14) 0.0084(14) -0.0027(12)
C10 0.107(3) 0.0530(17) 0.116(4) -0.010(2) -0.017(3) 0.0057(17)
C17 0.0534(18) 0.096(2) 0.094(3) -0.004(2) 0.0153(19) -0.0002(16)
C16 0.0480(16) 0.106(3) 0.095(3) 0.002(2) -0.0015(18) -0.0142(17)
C5 0.088(2) 0.116(3) 0.0395(17) -0.0029(18) -0.0017(17) 0.000(2)
C24 0.092(3) 0.117(4) 0.163(6) -0.072(4) 0.011(3) 0.003(3)
C22 0.269(10) 0.169(6) 0.055(3) 0.013(3) -0.041(4) -0.107(6)

loop_
_atom_type_symbol
_atom_type_description
_atom_type_scat_dispersion_real
_atom_type_scat_dispersion_imag
_atom_type_scat_source
C C 0.0181 0.0091 'International Tables Vol C Tables 4.2.6.8 and 6.1.1.4'
H H 0.0000 0.0000 'International Tables Vol C Tables 4.2.6.8 and 6.1.1.4'
N N 0.0311 0.0180 'International Tables Vol C Tables 4.2.6.8 and 6.1.1.4'
O O 0.0492 0.0322 'International Tables Vol C Tables 4.2.6.8 and 6.1.1.4'
P P 0.2955 0.4335 'International Tables Vol C Tables 4.2.6.8 and 6.1.1.4'

loop_
_geom_angle_atom_site_label_1
_geom_angle_atom_site_label_2
_geom_angle_atom_site_label_3
_geom_angle
_geom_angle_site_symmetry_1
_geom_angle_site_symmetry_3
_geom_angle_publ_flag
N1 P1 C1 112.50(13) . . ?
N1 P1 C13 121.68(13) . . ?
C1 P1 C13 99.24(15) . . ?
N1 P1 C19 121.09(14) . . ?
C1 P1 C19 98.65(16) . . ?
C13 P1 C19 99.36(12) . . ?
C20 N1 P1 114.24(19) . . ?
C6 C7 C8 108.3(2) . . ?
C6 C7 C14 108.0(3) . . ?
C8 C7 C14 108.6(3) . . ?
C6 C7 H7 110.6 . . ?
C8 C7 H7 110.6 . . ?
C14 C7 H7 110.6 . . ?
C9 C8 C13 118.9(3) . . ?
C9 C8 C7 124.3(3) . . ?
C13 C8 C7 116.7(3) . . ?
C15 C14 C19 119.0(3) . . ?
C15 C14 C7 124.0(3) . . ?
C19 C14 C7 117.0(2) . . ?
C1 C2 C3 118.9(4) . . ?
C1 C2 H2 120.5 . . ?
C3 C2 H2 120.5 . . ?
C12 C13 C8 120.6(3) . . ?
C12 C13 P1 127.2(2) . . ?
C8 C13 P1 112.2(2) . . ?
C18 C19 C14 121.2(3) . . ?
C18 C19 P1 126.6(2) . . ?
C14 C19 P1 112.2(2) . . ?
C5 C4 C3 121.2(4) . . ?
C5 C4 H4 119.4 . . ?
C3 C4 H4 119.4 . . ?
C5 C6 C1 119.2(3) . . ?
C5 C6 C7 123.6(3) . . ?
C1 C6 C7 117.2(3) . . ?
C22 C21 C23 110.2(5) . . ?
C22 C21 C20 109.6(3) . . ?
C23 C21 C20 112.3(3) . . ?
C22 C21 C24 110.8(6) . . ?
C23 C21 C24 108.5(4) . . ?
C20 C21 C24 105.4(3) . . ?
C4 C3 C2 120.2(4) . . ?
C4 C3 H3 119.9 . . ?
C2 C3 H3 119.9 . . ?
C10 C9 C8 119.7(4) . . ?
C10 C9 H9 120.2 . . ?
C8 C9 H9 120.2 . . ?
C21 C23 H23A 109.5 . . ?
C21 C23 H23B 109.5 . . ?
H23A C23 H23B 109.5 . . ?
C21 C23 H23C 109.5 . . ?
H23A C23 H23C 109.5 . . ?
H23B C23 H23C 109.5 . . ?
C2 C1 C6 121.0(3) . . ?
C2 C1 P1 127.0(3) . . ?
C6 C1 P1 112.0(2) . . ?
C14 C15 C16 119.6(3) . . ?
C14 C15 H15 120.2 . . ?
C16 C15 H15 120.2 . . ?
O1 C20 N1 123.0(3) . . ?
O1 C20 C21 119.4(3) . . ?
N1 C20 C21 117.6(2) . . ?
C12 C11 C10 119.9(4) . . ?
C12 C11 H11 120.0 . . ?
C10 C11 H11 120.0 . . ?
C11 C12 C13 119.5(3) . . ?
C11 C12 H12 120.2 . . ?
C13 C12 H12 120.2 . . ?
C19 C18 C17 118.6(3) . . ?
C19 C18 H18 120.7 . . ?
C17 C18 H18 120.7 . . ?
C9 C10 C11 121.3(3) . . ?
C9 C10 H10 119.3 . . ?
C11 C10 H10 119.3 . . ?
C16 C17 C18 120.7(4) . . ?
C16 C17 H17 119.7 . . ?
C18 C17 H17 119.7 . . ?
C17 C16 C15 121.0(3) . . ?
C17 C16 H16 119.5 . . ?
C15 C16 H16 119.5 . . ?
C4 C5 C6 119.5(4) . . ?
C4 C5 H5 120.2 . . ?
C6 C5 H5 120.2 . . ?
C21 C24 H24A 109.5 . . ?
C21 C24 H24B 109.5 . . ?
H24A C24 H24B 109.5 . . ?
C21 C24 H24C 109.5 . . ?
H24A C24 H24C 109.5 . . ?
H24B C24 H24C 109.5 . . ?
C21 C22 H22A 109.5 . . ?
C21 C22 H22B 109.5 . . ?
H22A C22 H22B 109.5 . . ?
C21 C22 H22C 109.5 . . ?
H22A C22 H22C 109.5 . . ?
H22B C22 H22C 109.5 . . ?

loop_
_geom_bond_atom_site_label_1
_geom_bond_atom_site_label_2
_geom_bond_distance
_geom_bond_site_symmetry_2
_geom_bond_publ_flag
P1 N1 1.603(2) . ?
P1 C1 1.794(3) . ?
P1 C13 1.801(3) . ?
P1 C19 1.803(2) . ?
N1 C20 1.353(4) . ?
O1 C20 1.236(4) . ?
C7 C6 1.515(5) . ?
C7 C8 1.524(5) . ?
C7 C14 1.525(5) . ?
C7 H7 0.9800 . ?
C8 C9 1.382(5) . ?
C8 C13 1.409(4) . ?
C14 C15 1.381(4) . ?
C14 C19 1.400(4) . ?
C2 C1 1.381(4) . ?
C2 C3 1.386(6) . ?
C2 H2 0.9300 . ?
C13 C12 1.379(4) . ?
C19 C18 1.381(5) . ?
C4 C5 1.380(7) . ?
C4 C3 1.384(7) . ?
C4 H4 0.9300 . ?
C6 C5 1.384(5) . ?
C6 C1 1.408(5) . ?
C21 C22 1.487(6) . ?
C21 C23 1.522(5) . ?
C21 C20 1.535(4) . ?
C21 C24 1.539(7) . ?
C3 H3 0.9300 . ?
C9 C10 1.373(6) . ?
C9 H9 0.9300 . ?
C23 H23A 0.9600 . ?
C23 H23B 0.9600 . ?
C23 H23C 0.9600 . ?
C15 C16 1.385(6) . ?
C15 H15 0.9300 . ?
C11 C12 1.375(5) . ?
C11 C10 1.379(6) . ?
C11 H11 0.9300 . ?
C12 H12 0.9300 . ?
C18 C17 1.384(5) . ?
C18 H18 0.9300 . ?
C10 H10 0.9300 . ?
C17 C16 1.366(7) . ?
C17 H17 0.9300 . ?
C16 H16 0.9300 . ?
C5 H5 0.9300 . ?
C24 H24A 0.9600 . ?
C24 H24B 0.9600 . ?
C24 H24C 0.9600 . ?
C22 H22A 0.9600 . ?
C22 H22B 0.9600 . ?
C22 H22C 0.9600 . ?

loop_
_geom_torsion_atom_site_label_1
_geom_torsion_atom_site_label_2
_geom_torsion_atom_site_label_3
_geom_torsion_atom_site_label_4
_geom_torsion
_geom_torsion_site_symmetry_1
_geom_torsion_site_symmetry_2
_geom_torsion_site_symmetry_3
_geom_torsion_site_symmetry_4
_geom_torsion_publ_flag
C1 P1 N1 C20 179.7(2) . . . . ?
C13 P1 N1 C20 -62.9(3) . . . . ?
C19 P1 N1 C20 63.6(3) . . . . ?
C6 C7 C8 C9 -122.8(4) . . . . ?
C14 C7 C8 C9 120.0(4) . . . . ?
C6 C7 C8 C13 58.6(4) . . . . ?
C14 C7 C8 C13 -58.6(3) . . . . ?
C6 C7 C14 C15 121.0(3) . . . . ?
C8 C7 C14 C15 -121.7(3) . . . . ?
C6 C7 C14 C19 -58.5(3) . . . . ?
C8 C7 C14 C19 58.8(3) . . . . ?
C9 C8 C13 C12 1.2(5) . . . . ?
C7 C8 C13 C12 179.9(3) . . . . ?
C9 C8 C13 P1 -178.6(3) . . . . ?
C7 C8 C13 P1 0.1(4) . . . . ?
N1 P1 C13 C12 6.1(4) . . . . ?
C1 P1 C13 C12 129.9(3) . . . . ?
C19 P1 C13 C12 -129.7(3) . . . . ?
N1 P1 C13 C8 -174.2(2) . . . . ?
C1 P1 C13 C8 -50.4(2) . . . . ?
C19 P1 C13 C8 50.1(3) . . . . ?
C15 C14 C19 C18 -0.9(5) . . . . ?
C7 C14 C19 C18 178.6(3) . . . . ?
C15 C14 C19 P1 -179.7(2) . . . . ?
C7 C14 C19 P1 -0.2(4) . . . . ?
N1 P1 C19 C18 -4.9(4) . . . . ?
C1 P1 C19 C18 -127.8(3) . . . . ?
C13 P1 C19 C18 131.2(3) . . . . ?
N1 P1 C19 C14 173.8(2) . . . . ?
C1 P1 C19 C14 50.9(2) . . . . ?
C13 P1 C19 C14 -50.1(3) . . . . ?
C8 C7 C6 C5 121.0(4) . . . . ?
C14 C7 C6 C5 -121.5(4) . . . . ?
C8 C7 C6 C1 -59.2(4) . . . . ?
C14 C7 C6 C1 58.4(3) . . . . ?
C5 C4 C3 C2 0.9(7) . . . . ?
C1 C2 C3 C4 -0.4(6) . . . . ?
C13 C8 C9 C10 -0.3(6) . . . . ?
C7 C8 C9 C10 -178.9(4) . . . . ?
C3 C2 C1 C6 -0.7(5) . . . . ?
C3 C2 C1 P1 -179.6(3) . . . . ?
C5 C6 C1 C2 1.4(5) . . . . ?
C7 C6 C1 C2 -178.5(3) . . . . ?
C5 C6 C1 P1 -179.6(3) . . . . ?
C7 C6 C1 P1 0.5(4) . . . . ?
N1 P1 C1 C2 -1.0(3) . . . . ?
C13 P1 C1 C2 -131.0(3) . . . . ?
C19 P1 C1 C2 127.9(3) . . . . ?
N1 P1 C1 C6 -179.9(2) . . . . ?
C13 P1 C1 C6 50.0(2) . . . . ?
C19 P1 C1 C6 -51.0(2) . . . . ?
C19 C14 C15 C16 0.4(5) . . . . ?
C7 C14 C15 C16 -179.1(3) . . . . ?
P1 N1 C20 O1 3.1(4) . . . . ?
P1 N1 C20 C21 -173.7(2) . . . . ?
C22 C21 C20 O1 21.7(7) . . . . ?
C23 C21 C20 O1 144.5(3) . . . . ?
C24 C21 C20 O1 -97.5(5) . . . . ?
C22 C21 C20 N1 -161.3(5) . . . . ?
C23 C21 C20 N1 -38.5(4) . . . . ?
C24 C21 C20 N1 79.4(4) . . . . ?
C10 C11 C12 C13 -0.7(7) . . . . ?
C8 C13 C12 C11 -0.7(5) . . . . ?
P1 C13 C12 C11 179.1(3) . . . . ?
C14 C19 C18 C17 0.5(5) . . . . ?
P1 C19 C18 C17 179.1(3) . . . . ?
C8 C9 C10 C11 -1.1(7) . . . . ?
C12 C11 C10 C9 1.6(8) . . . . ?
C19 C18 C17 C16 0.5(6) . . . . ?
C18 C17 C16 C15 -1.0(7) . . . . ?
C14 C15 C16 C17 0.5(6) . . . . ?
C3 C4 C5 C6 -0.1(7) . . . . ?
C1 C6 C5 C4 -1.0(6) . . . . ?
C7 C6 C5 C4 178.9(4) . . . . ?
